data_7125763
loop_
_publ_author_name
'Kureja, Kunal'
'Zinke, Julian'
'Bruhn, Clemens'
'Siemeling, Ulrich'

_publ_section_title
;
 Imidazolium-benzimidazolates as convenient sources of
 donor-functionalised normal and abnormal N-heterocyclic carbenes.
;
_journal_issue 65
_journal_name_full 'Chemical communications (Cambridge, England)'
_journal_page_first 9705
_journal_page_last 9708
_journal_paper_doi 10.1039/c9cc05283f
_journal_volume 55
_journal_year 2019
_chemical_formula_sum 'C36 H36 Br2 Cu2 N8 Ni2'
_chemical_formula_weight 985.05
_space_group_crystal_system monoclinic
_space_group_IT_number 14
_space_group_name_Hall '-P 2ybc'
_space_group_name_H-M_alt 'P 1 21/c 1'
_atom_sites_solution_hydrogens geom
_audit_creation_method SHELXL-2017/1
_audit_update_record
;
2019-07-08 deposited with the CCDC.	2019-07-19 downloaded from the CCDC.
;
_cell_angle_alpha 90
_cell_angle_beta 112.364(9)
_cell_angle_gamma 90
_cell_formula_units_Z 2
_cell_length_a 9.5888(12)
_cell_length_b 20.771(2)
_cell_length_c 9.4041(12)
_cell_measurement_reflns_used 9097
_cell_measurement_temperature 100(2)
_cell_measurement_theta_max 71.29
_cell_measurement_theta_min 4.26
_cell_volume 1732.1(4)
_computing_structure_refinement 'SHELXL-2017/1 (Sheldrick, 2017)'
_diffrn_ambient_temperature 100(2)
_diffrn_detector Pilatus200K
_diffrn_detector_area_resol_mean 5.81
_diffrn_detector_type 'DECTRIS PILATUS 200K'
_diffrn_measured_fraction_theta_full 0.983
_diffrn_measured_fraction_theta_max 0.979
_diffrn_measurement_details ' 874 frames, detector distance = 40 mm'
_diffrn_measurement_device 'Eulerian 4-circle diffractometer'
_diffrn_measurement_device_type 'STOE STADIVARI'
_diffrn_measurement_method 'rotation method, \w scans'
_diffrn_radiation_collimation '1.2 mm, 0.6 diameter'
_diffrn_radiation_monochromator 'Graded multilayer mirror'
_diffrn_radiation_polarisn_norm 0
_diffrn_radiation_probe x-ray
_diffrn_radiation_type 'Cu K\a'
_diffrn_radiation_wavelength 1.54186
_diffrn_reflns_av_R_equivalents 0.0797
_diffrn_reflns_av_unetI/netI 0.0643
_diffrn_reflns_Laue_measured_fraction_full 0.983
_diffrn_reflns_Laue_measured_fraction_max 0.979
_diffrn_reflns_limit_h_max 10
_diffrn_reflns_limit_h_min -11
_diffrn_reflns_limit_k_max 18
_diffrn_reflns_limit_k_min -25
_diffrn_reflns_limit_l_max 11
_diffrn_reflns_limit_l_min -6
_diffrn_reflns_number 6735
_diffrn_reflns_point_group_measured_fraction_full 0.983
_diffrn_reflns_point_group_measured_fraction_max 0.979
_diffrn_reflns_theta_full 67.686
_diffrn_reflns_theta_max 68.994
_diffrn_reflns_theta_min 4.987
_diffrn_source Cu-Genix
_diffrn_source_current 0.600
_diffrn_source_power 0.030
_diffrn_source_voltage 50
_exptl_absorpt_coefficient_mu 5.624
_exptl_absorpt_correction_T_max 0.8431
_exptl_absorpt_correction_T_min 0.1199
_exptl_absorpt_correction_type multi-scan
_exptl_absorpt_process_details
;
STOE X-Red32, absorption correction by Gaussian integration, analogous to
P. Coppens, "The Evaluation of Absorption and Extinction in Single-Crystal
Structure Analysis", published in: F. R. Ahmed (Editor), "Crystallographic
Computing", Munksgaard, Copenhagen (1970), 255 - 270.
Afterwards scaling of reflection intensities was performed within 
STOE LANA.
J. Koziskova et al., Acta Chimica Slovaca, vol. 9, no. 2, 
2016, pp. 136 - 140.
;
_exptl_crystal_colour yellow
_exptl_crystal_density_diffrn 1.889
_exptl_crystal_description plate
_exptl_crystal_F_000 984
_exptl_crystal_size_max 0.110
_exptl_crystal_size_mid 0.080
_exptl_crystal_size_min 0.010
_refine_diff_density_max 1.896
_refine_diff_density_min -1.329
_refine_diff_density_rms 0.276
_refine_ls_extinction_method none
_refine_ls_goodness_of_fit_ref 1.091
_refine_ls_hydrogen_treatment constr
_refine_ls_matrix_type full
_refine_ls_number_parameters 228
_refine_ls_number_reflns 3164
_refine_ls_number_restraints 0
_refine_ls_restrained_S_all 1.091
_refine_ls_R_factor_all 0.1311
_refine_ls_R_factor_gt 0.1025
_refine_ls_shift/su_max 0.000
_refine_ls_shift/su_mean 0.000
_refine_ls_structure_factor_coef Fsqd
_refine_ls_weighting_details 'w=1/[\s^2^(Fo^2^)+(0.1932P)^2^+15.8999P] where P=(Fo^2^+2Fc^2^)/3'
_refine_ls_weighting_scheme calc
_refine_ls_wR_factor_gt 0.2746
_refine_ls_wR_factor_ref 0.3287
_reflns_Friedel_coverage 0.000
_reflns_number_gt 2280
_reflns_number_total 3164
_reflns_threshold_expression 'I > 2\s(I)'
_cod_data_source_file c9cc05283f2.cif
_cod_data_source_block sv0746
_cod_original_sg_symbol_H-M 'P 21/c'
_cod_database_code 7125763
_shelx_shelxl_version_number 2017/1
_shelx_space_group_comment
;
The symmetry employed for this shelxl refinement is uniquely defined
by the following loop, which should always be used as a source of
symmetry information in preference to the above space-group names.
They are only intended as comments.
;
_shelx_estimated_absorpt_t_min 0.577
_shelx_estimated_absorpt_t_max 0.946

loop_
_space_group_symop_operation_xyz
'x, y, z'
'-x, y+1/2, -z+1/2'
'-x, -y, -z'
'x, -y-1/2, z-1/2'

loop_
_atom_site_label
_atom_site_type_symbol
_atom_site_fract_x
_atom_site_fract_y
_atom_site_fract_z
_atom_site_U_iso_or_equiv
_atom_site_adp_type
_atom_site_occupancy
_atom_site_site_symmetry_order
_atom_site_calc_flag
_atom_site_refinement_flags_posn
_atom_site_refinement_flags_adp
C1 C 0.6350(13) 0.3460(6) 0.8022(13) 0.042(2) Uani 1 1 d . .
C2 C 0.8769(12) 0.3614(6) 0.9604(13) 0.041(3) Uani 1 1 d . .
H2A H 0.967549 0.359180 1.049132 0.050 Uiso 1 1 calc R U
C3 C 0.8583(12) 0.3932(6) 0.8292(13) 0.041(3) Uani 1 1 d . .
H3A H 0.931651 0.417567 0.807430 0.050 Uiso 1 1 calc R U
C4 C 0.6233(12) 0.4027(6) 0.5857(13) 0.040(2) Uani 1 1 d . .
C5 C 0.4184(13) 0.4122(6) 0.3882(12) 0.040(2) Uani 1 1 d . .
C6 C 0.2741(13) 0.4124(6) 0.2769(13) 0.041(2) Uani 1 1 d . .
H6A H 0.195191 0.388970 0.290787 0.049 Uiso 1 1 calc R U
C7 C 0.2478(14) 0.4480(6) 0.1441(13) 0.044(3) Uani 1 1 d . .
H7A H 0.148968 0.449208 0.066896 0.053 Uiso 1 1 calc R U
C8 C 0.3602(14) 0.4810(5) 0.1223(13) 0.043(3) Uani 1 1 d . .
H8A H 0.337843 0.503884 0.028723 0.052 Uiso 1 1 calc R U
C9 C 0.5061(14) 0.4826(5) 0.2309(13) 0.041(2) Uani 1 1 d . .
H9A H 0.583564 0.506306 0.214782 0.049 Uiso 1 1 calc R U
C10 C 0.5332(12) 0.4479(6) 0.3641(13) 0.042(2) Uani 1 1 d . .
C11 C 0.7168(14) 0.2935(6) 1.0631(13) 0.044(3) Uani 1 1 d . .
H11A H 0.645287 0.257818 1.011618 0.053 Uiso 1 1 calc R U
C12 C 0.8633(15) 0.2635(8) 1.1696(17) 0.061(4) Uani 1 1 d . .
H12A H 0.843722 0.235543 1.243841 0.073 Uiso 1 1 calc R U
H12B H 0.933953 0.297588 1.224624 0.073 Uiso 1 1 calc R U
H12C H 0.907190 0.238037 1.109256 0.073 Uiso 1 1 calc R U
C13 C 0.6452(16) 0.3343(6) 1.1485(15) 0.052(3) Uani 1 1 d . .
H13C H 0.551335 0.352914 1.075607 0.062 Uiso 1 1 calc R U
H13B H 0.714529 0.369000 1.202299 0.062 Uiso 1 1 calc R U
H13A H 0.623179 0.307692 1.223452 0.062 Uiso 1 1 calc R U
C14 C 0.2927(14) 0.2513(6) 0.6662(15) 0.050(3) Uani 1 1 d . .
H14A H 0.314140 0.207535 0.652857 0.060 Uiso 1 1 calc R U
C15 C 0.2119(13) 0.2943(6) 0.5515(14) 0.045(3) Uani 1 1 d . .
H15A H 0.176694 0.286594 0.443915 0.054 Uiso 1 1 calc R U
C16 C 0.1907(14) 0.3524(6) 0.6237(16) 0.049(3) Uani 1 1 d . .
H16A H 0.133993 0.388574 0.570889 0.059 Uiso 1 1 calc R U
C17 C 0.2643(15) 0.3478(7) 0.7794(16) 0.051(3) Uani 1 1 d . .
H17A H 0.267053 0.379150 0.854102 0.061 Uiso 1 1 calc R U
C18 C 0.3372(14) 0.2854(7) 0.8073(15) 0.050(3) Uani 1 1 d . .
H18A H 0.404002 0.269858 0.904326 0.060 Uiso 1 1 calc R U
Br1 Br 1.07656(13) 0.52111(6) 0.71321(13) 0.0431(5) Uani 1 1 d . .
Cu1 Cu 0.85910(19) 0.47698(8) 0.5212(2) 0.0439(6) Uani 1 1 d . .
N1 N 0.7389(10) 0.3323(5) 0.9432(10) 0.037(2) Uani 1 1 d . .
N2 N 0.7091(10) 0.3826(5) 0.7326(10) 0.041(2) Uani 1 1 d . .
N3 N 0.4811(11) 0.3831(5) 0.5329(11) 0.043(2) Uani 1 1 d . .
N4 N 0.6668(10) 0.4399(5) 0.4946(11) 0.042(2) Uani 1 1 d . .
Ni1 Ni 0.4276(2) 0.33566(9) 0.6768(2) 0.0403(6) Uani 1 1 d . .

loop_
_atom_site_aniso_label
_atom_site_aniso_U_11
_atom_site_aniso_U_22
_atom_site_aniso_U_33
_atom_site_aniso_U_23
_atom_site_aniso_U_13
_atom_site_aniso_U_12
C1 0.037(6) 0.047(6) 0.039(6) 0.003(5) 0.013(5) 0.000(5)
C2 0.028(5) 0.057(7) 0.036(6) -0.009(5) 0.009(4) -0.009(5)
C3 0.023(5) 0.056(7) 0.042(6) 0.005(5) 0.009(4) -0.003(4)
C4 0.033(6) 0.045(6) 0.041(6) -0.004(5) 0.010(5) 0.004(5)
C5 0.039(6) 0.046(6) 0.028(5) 0.002(4) 0.007(4) 0.008(5)
C6 0.031(5) 0.047(6) 0.041(6) -0.004(5) 0.009(5) 0.001(5)
C7 0.038(6) 0.051(6) 0.037(6) 0.001(5) 0.009(5) 0.001(5)
C8 0.038(6) 0.048(6) 0.033(6) 0.001(5) 0.002(5) 0.002(5)
C9 0.041(6) 0.048(6) 0.035(6) -0.001(4) 0.015(5) -0.004(5)
C10 0.032(5) 0.048(6) 0.041(6) 0.002(5) 0.008(5) 0.000(5)
C11 0.045(6) 0.051(6) 0.032(5) 0.002(5) 0.010(5) -0.008(5)
C12 0.045(7) 0.073(9) 0.058(8) 0.026(7) 0.011(6) -0.003(6)
C13 0.056(8) 0.049(7) 0.042(6) -0.004(5) 0.010(6) -0.007(6)
C14 0.047(7) 0.041(6) 0.054(7) -0.005(5) 0.010(6) -0.004(5)
C15 0.035(6) 0.055(7) 0.043(6) -0.005(5) 0.012(5) -0.008(5)
C16 0.034(6) 0.056(7) 0.059(8) 0.008(6) 0.019(5) 0.006(5)
C17 0.045(7) 0.055(7) 0.053(7) -0.006(6) 0.020(6) -0.009(6)
C18 0.039(6) 0.067(8) 0.045(7) 0.006(6) 0.017(5) -0.003(6)
Br1 0.0337(7) 0.0542(8) 0.0381(7) -0.0006(5) 0.0100(5) -0.0029(5)
Cu1 0.0329(9) 0.0493(10) 0.0441(11) 0.0028(7) 0.0086(8) -0.0011(7)
N1 0.025(4) 0.050(5) 0.029(4) 0.000(4) 0.003(3) -0.004(4)
N2 0.033(5) 0.052(5) 0.028(4) -0.002(4) 0.000(4) -0.005(4)
N3 0.040(5) 0.047(5) 0.033(5) -0.002(4) 0.004(4) -0.003(4)
N4 0.034(5) 0.051(5) 0.040(5) 0.005(4) 0.012(4) -0.001(4)
Ni1 0.0334(10) 0.0472(11) 0.0364(11) 0.0004(8) 0.0089(8) -0.0022(8)

loop_
_atom_type_symbol
_atom_type_description
_atom_type_scat_dispersion_real
_atom_type_scat_dispersion_imag
_atom_type_scat_source
C C 0.0181 0.0091 'International Tables Vol C Tables 4.2.6.8 and 6.1.1.4'
H H 0.0000 0.0000 'International Tables Vol C Tables 4.2.6.8 and 6.1.1.4'
Br Br -0.6763 1.2805 'International Tables Vol C Tables 4.2.6.8 and 6.1.1.4'
Cu Cu -1.9646 0.5888 'International Tables Vol C Tables 4.2.6.8 and 6.1.1.4'
N N 0.0311 0.0180 'International Tables Vol C Tables 4.2.6.8 and 6.1.1.4'
Ni Ni -3.0029 0.5091 'International Tables Vol C Tables 4.2.6.8 and 6.1.1.4'

loop_
_geom_angle_atom_site_label_1
_geom_angle_atom_site_label_2
_geom_angle_atom_site_label_3
_geom_angle
_geom_angle_site_symmetry_1
_geom_angle_site_symmetry_3
N1 C1 N2 105.3(10) . .
N1 C1 Ni1 142.4(9) . .
N2 C1 Ni1 112.2(8) . .
C3 C2 N1 108.3(9) . .
C3 C2 H2A 125.8 . .
N1 C2 H2A 125.8 . .
C2 C3 N2 105.4(10) . .
C2 C3 H3A 127.3 . .
N2 C3 H3A 127.3 . .
N3 C4 N4 117.8(10) . .
N3 C4 N2 114.8(10) . .
N4 C4 N2 127.4(10) . .
C6 C5 N3 132.4(11) . .
C6 C5 C10 119.5(10) . .
N3 C5 C10 108.0(9) . .
C5 C6 C7 118.0(11) . .
C5 C6 H6A 121.0 . .
C7 C6 H6A 121.0 . .
C8 C7 C6 121.4(11) . .
C8 C7 H7A 119.3 . .
C6 C7 H7A 119.3 . .
C7 C8 C9 122.6(11) . .
C7 C8 H8A 118.7 . .
C9 C8 H8A 118.7 . .
C10 C9 C8 116.4(11) . .
C10 C9 H9A 121.8 . .
C8 C9 H9A 121.8 . .
C9 C10 N4 130.3(11) . .
C9 C10 C5 122.0(10) . .
N4 C10 C5 107.7(10) . .
N1 C11 C13 109.3(10) . .
N1 C11 C12 111.4(10) . .
C13 C11 C12 112.1(11) . .
N1 C11 H11A 108.0 . .
C13 C11 H11A 108.0 . .
C12 C11 H11A 108.0 . .
C11 C12 H12A 109.5 . .
C11 C12 H12B 109.5 . .
H12A C12 H12B 109.5 . .
C11 C12 H12C 109.5 . .
H12A C12 H12C 109.5 . .
H12B C12 H12C 109.5 . .
C11 C13 H13C 109.5 . .
C11 C13 H13B 109.5 . .
H13C C13 H13B 109.5 . .
C11 C13 H13A 109.5 . .
H13C C13 H13A 109.5 . .
H13B C13 H13A 109.5 . .
C15 C14 C18 106.6(11) . .
C15 C14 Ni1 70.2(7) . .
C18 C14 Ni1 65.8(7) . .
C15 C14 H14A 126.7 . .
C18 C14 H14A 126.7 . .
Ni1 C14 H14A 128.8 . .
C14 C15 C16 108.1(11) . .
C14 C15 Ni1 72.1(7) . .
C16 C15 Ni1 71.5(7) . .
C14 C15 H15A 125.9 . .
C16 C15 H15A 125.9 . .
Ni1 C15 H15A 122.2 . .
C17 C16 C15 109.9(12) . .
C17 C16 Ni1 70.9(7) . .
C15 C16 Ni1 69.5(7) . .
C17 C16 H16A 125.0 . .
C15 C16 H16A 125.0 . .
Ni1 C16 H16A 126.2 . .
C16 C17 C18 105.8(12) . .
C16 C17 Ni1 72.1(7) . .
C18 C17 Ni1 65.9(7) . .
C16 C17 H17A 127.1 . .
C18 C17 H17A 127.1 . .
Ni1 C17 H17A 126.4 . .
C14 C18 C17 109.0(11) . .
C14 C18 Ni1 74.8(7) . .
C17 C18 Ni1 73.7(7) . .
C14 C18 H18A 125.5 . .
C17 C18 H18A 125.5 . .
Ni1 C18 H18A 117.8 . .
Cu1 Br1 Cu1 76.99(7) . 3_766
N4 Cu1 Br1 141.0(3) . .
N4 Cu1 Br1 115.9(3) . 3_766
Br1 Cu1 Br1 103.01(7) . 3_766
N4 Cu1 Cu1 165.2(3) . 3_766
Br1 Cu1 Cu1 53.61(6) . 3_766
Br1 Cu1 Cu1 49.41(6) 3_766 3_766
C1 N1 C2 109.4(9) . .
C1 N1 C11 127.0(9) . .
C2 N1 C11 123.6(9) . .
C1 N2 C4 115.4(9) . .
C1 N2 C3 111.6(9) . .
C4 N2 C3 133.0(10) . .
C4 N3 C5 103.4(10) . .
C4 N3 Ni1 114.3(8) . .
C5 N3 Ni1 141.8(8) . .
C4 N4 C10 103.0(9) . .
C4 N4 Cu1 131.9(8) . .
C10 N4 Cu1 125.2(8) . .
N3 Ni1 C1 83.2(5) . .
N3 Ni1 C18 171.3(5) . .
C1 Ni1 C18 105.6(5) . .
N3 Ni1 C15 106.5(5) . .
C1 Ni1 C15 162.6(5) . .
C18 Ni1 C15 65.3(5) . .
N3 Ni1 C17 134.6(5) . .
C1 Ni1 C17 118.6(5) . .
C18 Ni1 C17 40.4(5) . .
C15 Ni1 C17 64.9(5) . .
N3 Ni1 C14 135.2(5) . .
C1 Ni1 C14 126.0(5) . .
C18 Ni1 C14 39.4(5) . .
C15 Ni1 C14 37.7(5) . .
C17 Ni1 C14 65.8(5) . .
N3 Ni1 C16 107.3(5) . .
C1 Ni1 C16 152.4(5) . .
C18 Ni1 C16 64.6(5) . .
C15 Ni1 C16 39.1(5) . .
C17 Ni1 C16 37.0(5) . .
C14 Ni1 C16 64.0(5) . .

loop_
_geom_bond_atom_site_label_1
_geom_bond_atom_site_label_2
_geom_bond_distance
_geom_bond_site_symmetry_2
C1 N1 1.352(14) .
C1 N2 1.367(15) .
C1 Ni1 1.899(12) .
C2 C3 1.350(17) .
C2 N1 1.407(14) .
C2 H2A 0.9500 .
C3 N2 1.390(14) .
C3 H3A 0.9500 .
C4 N3 1.325(15) .
C4 N4 1.333(15) .
C4 N2 1.377(14) .
C5 C6 1.382(16) .
C5 N3 1.399(14) .
C5 C10 1.414(17) .
C6 C7 1.388(17) .
C6 H6A 0.9500 .
C7 C8 1.358(18) .
C7 H7A 0.9500 .
C8 C9 1.384(17) .
C8 H8A 0.9500 .
C9 C10 1.381(16) .
C9 H9A 0.9500 .
C10 N4 1.407(15) .
C11 N1 1.465(15) .
C11 C13 1.502(19) .
C11 C12 1.515(18) .
C11 H11A 1.0000 .
C12 H12A 0.9800 .
C12 H12B 0.9800 .
C12 H12C 0.9800 .
C13 H13C 0.9800 .
C13 H13B 0.9800 .
C13 H13A 0.9800 .
C14 C15 1.387(18) .
C14 C18 1.420(19) .
C14 Ni1 2.158(13) .
C14 H14A 0.9500 .
C15 C16 1.437(18) .
C15 Ni1 2.133(12) .
C15 H15A 0.9500 .
C16 C17 1.366(19) .
C16 Ni1 2.160(12) .
C16 H16A 0.9500 .
C17 C18 1.45(2) .
C17 Ni1 2.144(13) .
C17 H17A 0.9500 .
C18 Ni1 2.039(12) .
C18 H18A 0.9500 .
Br1 Cu1 2.363(2) .
Br1 Cu1 2.505(2) 3_766
Cu1 N4 1.924(10) .
Cu1 Cu1 3.032(3) 3_766
N3 Ni1 1.896(10) .
